data_4067513
loop_
_publ_author_name
'Ouli\'e, Pascal'
'Altes, Lena'
'Milosevic, Sandra'
'Bouteille, Romain'
'M\"uller-Bunz, Helge'
'McGlinchey, Michael J.'

_publ_section_title
;
 Different Reactivity Patterns of Trimethylsilyl- and Phenyl-Substituted
 Propargylallenes: Fe2(CO)9- and [Ag]+-Promoted Cyclizations
;
_journal_issue 3
_journal_name_full Organometallics
_journal_page_first 676
_journal_paper_doi 10.1021/om9009872
_journal_volume 29
_journal_year 2010
_chemical_formula_moiety 'C43 H26 O, C H2 Cl2'
_chemical_formula_sum 'C44 H28 Cl2 O'
_chemical_formula_weight 643.56
_chemical_name_systematic
; 
 ? 
;
_space_group_IT_number 14
_symmetry_cell_setting monoclinic
_symmetry_space_group_name_Hall '-P 2yn'
_symmetry_space_group_name_H-M 'P 1 21/n 1'
_atom_sites_solution_hydrogens geom
_atom_sites_solution_primary direct
_atom_sites_solution_secondary difmap
_audit_creation_method SHELXL-97
_cell_angle_alpha 90.00
_cell_angle_beta 90.513(2)
_cell_angle_gamma 90.00
_cell_formula_units_Z 4
_cell_length_a 10.8528(8)
_cell_length_b 21.7590(15)
_cell_length_c 13.7075(10)
_cell_measurement_reflns_used 7507
_cell_measurement_temperature 100(2)
_cell_measurement_theta_max 26.28
_cell_measurement_theta_min 2.38
_cell_volume 3236.8(4)
_computing_cell_refinement 'Bruker SAINT'
_computing_data_collection 'Bruker SMART'
_computing_data_reduction 'Bruker SAINT'
_computing_molecular_graphics 'Bruker SHELXTL'
_computing_publication_material 'Bruker SHELXTL'
_computing_structure_refinement 'SHELXL-97 (Sheldrick, 1997)'
_computing_structure_solution 'SHELXS-97 (Sheldrick, 1990)'
_diffrn_ambient_temperature 100(2)
_diffrn_detector_area_resol_mean 8.366
_diffrn_measured_fraction_theta_full 0.997
_diffrn_measured_fraction_theta_max 0.997
_diffrn_measurement_device_type 'CCD area detector'
_diffrn_measurement_method '\f and \w scans'
_diffrn_radiation_monochromator graphite
_diffrn_radiation_source 'sealed tube'
_diffrn_radiation_type MoK\a
_diffrn_radiation_wavelength 0.71073
_diffrn_reflns_av_R_equivalents 0.0317
_diffrn_reflns_av_sigmaI/netI 0.0290
_diffrn_reflns_limit_h_max 13
_diffrn_reflns_limit_h_min -13
_diffrn_reflns_limit_k_max 27
_diffrn_reflns_limit_k_min -27
_diffrn_reflns_limit_l_max 17
_diffrn_reflns_limit_l_min -16
_diffrn_reflns_number 28596
_diffrn_reflns_theta_full 26.44
_diffrn_reflns_theta_max 26.44
_diffrn_reflns_theta_min 1.76
_exptl_absorpt_coefficient_mu 0.236
_exptl_absorpt_correction_T_max 0.9543
_exptl_absorpt_correction_T_min 0.7873
_exptl_absorpt_correction_type multi-scan
_exptl_absorpt_process_details
; 
 SADABS v.2.10 (Bruker,2003) was used for absorption correction. 
 R(int) for selected reflections was 0.033 before and 0.025 after 
 correction. The Ratio of minimum to maximum transmission is 0.825039. 
 The \l/2 correction factor is 0.0015 
;
_exptl_crystal_colour yellow
_exptl_crystal_density_diffrn 1.321
_exptl_crystal_density_method 'not measured'
_exptl_crystal_description block
_exptl_crystal_F_000 1336
_exptl_crystal_size_max 0.40
_exptl_crystal_size_mid 0.30
_exptl_crystal_size_min 0.20
_platon_squeeze_details
;
;
_refine_diff_density_max 0.287
_refine_diff_density_min -0.216
_refine_diff_density_rms 0.038
_refine_ls_extinction_method none
_refine_ls_goodness_of_fit_ref 1.062
_refine_ls_hydrogen_treatment constr
_refine_ls_matrix_type full
_refine_ls_number_parameters 397
_refine_ls_number_reflns 6635
_refine_ls_number_restraints 0
_refine_ls_restrained_S_all 1.062
_refine_ls_R_factor_all 0.0524
_refine_ls_R_factor_gt 0.0437
_refine_ls_shift/su_max 0.001
_refine_ls_shift/su_mean 0.000
_refine_ls_structure_factor_coef Fsqd
_refine_ls_weighting_details 'calc w=1/[\s^2^(Fo^2^)+(0.0511P)^2^+0.8109P] where P=(Fo^2^+2Fc^2^)/3'
_refine_ls_weighting_scheme calc
_refine_ls_wR_factor_gt 0.1052
_refine_ls_wR_factor_ref 0.1087
_reflns_number_gt 5475
_reflns_number_total 6635
_reflns_threshold_expression I>2\s(I)
_cod_data_source_file om9009872_si_001.cif
_cod_data_source_block mjm327(21)
_cod_original_sg_symbol_H-M 'P 21/n'
_cod_original_formula_sum 'C44 H28 O Cl2'
_cod_database_code 4067513

loop_
_symmetry_equiv_pos_as_xyz
'x, y, z'
'-x+1/2, y+1/2, -z+1/2'
'-x, -y, -z'
'x-1/2, -y-1/2, z-1/2'

loop_
_atom_site_label
_atom_site_type_symbol
_atom_site_fract_x
_atom_site_fract_y
_atom_site_fract_z
_atom_site_U_iso_or_equiv
_atom_site_adp_type
_atom_site_occupancy
_atom_site_symmetry_multiplicity
_atom_site_calc_flag
_atom_site_refinement_flags
O1 O 0.03538(8) 0.24410(4) 0.83187(7) 0.0241(2) Uani 1 1 d .
C1 C 0.13538(12) 0.26918(6) 0.83192(9) 0.0187(3) Uani 1 1 d .
C2 C 0.14982(11) 0.34182(6) 0.83766(9) 0.0194(3) Uani 1 1 d .
C8 C 0.08636(12) 0.36762(6) 0.92729(10) 0.0207(3) Uani 1 1 d .
C9 C 0.11185(13) 0.35594(7) 1.02421(10) 0.0268(3) Uani 1 1 d .
H9 H 0.1782 0.3298 1.0427 0.032 Uiso 1 1 calc R
C10 C 0.03769(15) 0.38346(7) 1.09444(11) 0.0339(4) Uani 1 1 d .
H10 H 0.0535 0.3759 1.1617 0.041 Uiso 1 1 calc R
C11 C -0.05901(15) 0.42173(7) 1.06703(12) 0.0353(4) Uani 1 1 d .
H11 H -0.1087 0.4400 1.1158 0.042 Uiso 1 1 calc R
C12 C -0.08388(13) 0.43365(7) 0.96998(11) 0.0304(3) Uani 1 1 d .
H12 H -0.1499 0.4600 0.9517 0.036 Uiso 1 1 calc R
C13 C -0.01043(12) 0.40634(6) 0.89900(10) 0.0235(3) Uani 1 1 d .
C14 C -0.01442(12) 0.40978(6) 0.79225(10) 0.0236(3) Uani 1 1 d .
C15 C -0.09203(13) 0.44161(7) 0.72821(12) 0.0311(3) Uani 1 1 d .
H15 H -0.1559 0.4671 0.7524 0.037 Uiso 1 1 calc R
C16 C -0.07437(15) 0.43542(7) 0.62870(12) 0.0355(4) Uani 1 1 d .
H16 H -0.1274 0.4565 0.5845 0.043 Uiso 1 1 calc R
C17 C 0.01934(15) 0.39902(7) 0.59262(11) 0.0334(3) Uani 1 1 d .
H17 H 0.0300 0.3955 0.5241 0.040 Uiso 1 1 calc R
C18 C 0.09818(14) 0.36743(6) 0.65589(10) 0.0270(3) Uani 1 1 d .
H18 H 0.1630 0.3426 0.6314 0.032 Uiso 1 1 calc R
C19 C 0.07980(12) 0.37309(6) 0.75496(10) 0.0207(3) Uani 1 1 d .
C3 C 0.28705(12) 0.34581(6) 0.83436(9) 0.0190(3) Uani 1 1 d .
C4 C 0.39684(12) 0.37604(6) 0.83739(9) 0.0190(3) Uani 1 1 d .
C20 C 0.43939(12) 0.43859(6) 0.85105(9) 0.0205(3) Uani 1 1 d .
C21 C 0.56056(13) 0.45456(6) 0.82888(11) 0.0264(3) Uani 1 1 d .
H21 H 0.6154 0.4245 0.8039 0.032 Uiso 1 1 calc R
C22 C 0.60055(14) 0.51423(7) 0.84336(12) 0.0316(3) Uani 1 1 d .
H22 H 0.6826 0.5252 0.8273 0.038 Uiso 1 1 calc R
C23 C 0.52187(14) 0.55799(7) 0.88110(11) 0.0308(3) Uani 1 1 d .
H23 H 0.5502 0.5988 0.8911 0.037 Uiso 1 1 calc R
C24 C 0.40229(14) 0.54259(6) 0.90432(11) 0.0309(3) Uani 1 1 d .
H24 H 0.3488 0.5727 0.9308 0.037 Uiso 1 1 calc R
C25 C 0.36033(13) 0.48323(6) 0.88896(11) 0.0268(3) Uani 1 1 d .
H25 H 0.2777 0.4728 0.9042 0.032 Uiso 1 1 calc R
C5 C 0.47105(11) 0.31454(6) 0.82716(9) 0.0188(3) Uani 1 1 d .
C26 C 0.55686(12) 0.29954(5) 0.91111(9) 0.0189(3) Uani 1 1 d .
C27 C 0.53038(12) 0.29644(6) 1.00930(10) 0.0216(3) Uani 1 1 d .
H27 H 0.4480 0.3003 1.0313 0.026 Uiso 1 1 calc R
C28 C 0.62677(13) 0.28749(6) 1.07524(10) 0.0250(3) Uani 1 1 d .
H28 H 0.6104 0.2855 1.1431 0.030 Uiso 1 1 calc R
C29 C 0.74707(13) 0.28151(6) 1.04238(10) 0.0268(3) Uani 1 1 d .
H29 H 0.8122 0.2764 1.0884 0.032 Uiso 1 1 calc R
C30 C 0.77368(12) 0.28278(6) 0.94342(10) 0.0248(3) Uani 1 1 d .
H30 H 0.8558 0.2777 0.9214 0.030 Uiso 1 1 calc R
C31 C 0.67726(12) 0.29166(6) 0.87737(10) 0.0205(3) Uani 1 1 d .
C32 C 0.67508(12) 0.29644(6) 0.76992(10) 0.0211(3) Uani 1 1 d .
C33 C 0.76910(12) 0.29293(6) 0.70151(10) 0.0246(3) Uani 1 1 d .
H33 H 0.8516 0.2850 0.7214 0.030 Uiso 1 1 calc R
C34 C 0.73964(13) 0.30129(7) 0.60380(10) 0.0278(3) Uani 1 1 d .
H34 H 0.8030 0.2992 0.5565 0.033 Uiso 1 1 calc R
C35 C 0.61909(13) 0.31259(7) 0.57372(10) 0.0273(3) Uani 1 1 d .
H35 H 0.6008 0.3178 0.5063 0.033 Uiso 1 1 calc R
C36 C 0.52499(13) 0.31639(6) 0.64170(10) 0.0246(3) Uani 1 1 d .
H36 H 0.4426 0.3244 0.6215 0.029 Uiso 1 1 calc R
C37 C 0.55383(11) 0.30821(6) 0.73918(9) 0.0196(3) Uani 1 1 d .
C6 C 0.34024(11) 0.28652(6) 0.82631(9) 0.0188(3) Uani 1 1 d .
C7 C 0.25928(12) 0.23905(6) 0.82681(9) 0.0185(3) Uani 1 1 d .
C38 C 0.28237(12) 0.17265(6) 0.82649(9) 0.0200(3) Uani 1 1 d .
C39 C 0.40320(13) 0.15102(6) 0.83638(9) 0.0229(3) Uani 1 1 d .
H39 H 0.4693 0.1795 0.8418 0.028 Uiso 1 1 calc R
C40 C 0.42750(13) 0.08863(6) 0.83839(10) 0.0259(3) Uani 1 1 d .
H40 H 0.5101 0.0746 0.8446 0.031 Uiso 1 1 calc R
C41 C 0.33224(14) 0.04652(7) 0.83147(11) 0.0308(3) Uani 1 1 d .
H41 H 0.3491 0.0037 0.8335 0.037 Uiso 1 1 calc R
C42 C 0.21234(15) 0.06726(7) 0.82150(12) 0.0356(4) Uani 1 1 d .
H42 H 0.1467 0.0385 0.8166 0.043 Uiso 1 1 calc R
C43 C 0.18722(13) 0.12969(7) 0.81854(11) 0.0297(3) Uani 1 1 d .
H43 H 0.1046 0.1434 0.8110 0.036 Uiso 1 1 calc R

loop_
_atom_site_aniso_label
_atom_site_aniso_U_11
_atom_site_aniso_U_22
_atom_site_aniso_U_33
_atom_site_aniso_U_23
_atom_site_aniso_U_13
_atom_site_aniso_U_12
O1 0.0183(5) 0.0236(5) 0.0302(5) 0.0000(4) 0.0015(4) -0.0007(4)
C1 0.0189(6) 0.0211(6) 0.0161(6) 0.0005(5) 0.0011(5) 0.0017(5)
C2 0.0177(6) 0.0204(7) 0.0203(6) -0.0009(5) 0.0014(5) 0.0018(5)
C8 0.0176(6) 0.0191(6) 0.0255(7) -0.0026(5) 0.0035(5) 0.0003(5)
C9 0.0262(7) 0.0273(7) 0.0269(7) -0.0004(6) 0.0018(6) 0.0025(6)
C10 0.0405(9) 0.0374(9) 0.0241(7) -0.0023(6) 0.0067(6) -0.0011(7)
C11 0.0350(8) 0.0335(8) 0.0377(9) -0.0075(7) 0.0168(7) 0.0034(7)
C12 0.0237(7) 0.0251(7) 0.0425(9) -0.0027(6) 0.0090(6) 0.0045(6)
C13 0.0201(6) 0.0190(7) 0.0313(7) -0.0009(5) 0.0038(5) -0.0007(5)
C14 0.0195(6) 0.0183(7) 0.0331(7) 0.0012(5) -0.0011(5) -0.0017(5)
C15 0.0225(7) 0.0247(7) 0.0460(9) 0.0051(6) -0.0055(6) 0.0017(6)
C16 0.0353(8) 0.0291(8) 0.0418(9) 0.0105(7) -0.0174(7) -0.0046(7)
C17 0.0454(9) 0.0284(8) 0.0263(7) 0.0039(6) -0.0087(7) -0.0065(7)
C18 0.0336(8) 0.0217(7) 0.0256(7) -0.0006(5) -0.0011(6) -0.0019(6)
C19 0.0186(6) 0.0165(6) 0.0271(7) 0.0011(5) -0.0021(5) -0.0008(5)
C3 0.0197(6) 0.0204(6) 0.0170(6) -0.0002(5) 0.0017(5) 0.0028(5)
C4 0.0199(6) 0.0197(6) 0.0174(6) 0.0001(5) 0.0013(5) 0.0038(5)
C20 0.0233(7) 0.0193(6) 0.0190(6) 0.0006(5) -0.0006(5) 0.0031(5)
C21 0.0240(7) 0.0212(7) 0.0342(8) -0.0037(6) 0.0052(6) 0.0027(6)
C22 0.0248(7) 0.0241(7) 0.0461(9) -0.0032(6) 0.0055(6) -0.0031(6)
C23 0.0317(8) 0.0192(7) 0.0415(8) -0.0042(6) 0.0011(6) -0.0010(6)
C24 0.0319(8) 0.0206(7) 0.0405(8) -0.0045(6) 0.0061(6) 0.0047(6)
C25 0.0231(7) 0.0248(7) 0.0327(8) -0.0003(6) 0.0047(6) 0.0020(6)
C5 0.0170(6) 0.0172(6) 0.0223(6) -0.0019(5) 0.0015(5) 0.0008(5)
C26 0.0189(6) 0.0135(6) 0.0243(7) -0.0012(5) -0.0005(5) -0.0002(5)
C27 0.0225(7) 0.0161(6) 0.0263(7) -0.0008(5) 0.0043(5) 0.0003(5)
C28 0.0330(8) 0.0197(7) 0.0223(7) 0.0013(5) 0.0010(6) 0.0001(6)
C29 0.0268(7) 0.0243(7) 0.0292(7) 0.0019(6) -0.0078(6) 0.0016(6)
C30 0.0191(6) 0.0233(7) 0.0319(7) -0.0018(6) -0.0009(5) 0.0011(5)
C31 0.0201(6) 0.0154(6) 0.0260(7) -0.0027(5) 0.0015(5) -0.0002(5)
C32 0.0198(6) 0.0180(6) 0.0256(7) -0.0037(5) 0.0010(5) 0.0000(5)
C33 0.0181(6) 0.0266(7) 0.0291(7) -0.0049(6) 0.0038(5) -0.0012(5)
C34 0.0262(7) 0.0287(8) 0.0287(7) -0.0059(6) 0.0100(6) -0.0031(6)
C35 0.0327(8) 0.0291(7) 0.0201(7) -0.0036(6) 0.0030(6) -0.0020(6)
C36 0.0214(7) 0.0257(7) 0.0265(7) -0.0035(6) -0.0007(5) 0.0003(5)
C37 0.0188(6) 0.0164(6) 0.0237(7) -0.0036(5) 0.0035(5) -0.0015(5)
C6 0.0186(6) 0.0226(6) 0.0153(6) -0.0005(5) 0.0012(5) 0.0026(5)
C7 0.0186(6) 0.0216(7) 0.0153(6) -0.0008(5) 0.0007(5) 0.0014(5)
C38 0.0239(7) 0.0208(7) 0.0152(6) -0.0015(5) 0.0016(5) 0.0013(5)
C39 0.0257(7) 0.0217(7) 0.0214(7) -0.0025(5) 0.0003(5) 0.0017(5)
C40 0.0294(7) 0.0263(7) 0.0220(7) -0.0021(5) -0.0009(5) 0.0072(6)
C41 0.0412(9) 0.0192(7) 0.0321(8) -0.0008(6) -0.0017(6) 0.0045(6)
C42 0.0343(8) 0.0217(7) 0.0508(10) -0.0044(7) 0.0002(7) -0.0039(6)
C43 0.0242(7) 0.0250(7) 0.0401(8) -0.0022(6) -0.0006(6) 0.0017(6)

loop_
_atom_type_symbol
_atom_type_description
_atom_type_scat_dispersion_real
_atom_type_scat_dispersion_imag
_atom_type_scat_source
C C 0.0033 0.0016 'International Tables Vol C Tables 4.2.6.8 and 6.1.1.4'
H H 0.0000 0.0000 'International Tables Vol C Tables 4.2.6.8 and 6.1.1.4'
O O 0.0106 0.0060 'International Tables Vol C Tables 4.2.6.8 and 6.1.1.4'
Cl Cl 0.1484 0.1585 'International Tables Vol C Tables 4.2.6.8 and 6.1.1.4'

loop_
_geom_angle_atom_site_label_1
_geom_angle_atom_site_label_2
_geom_angle_atom_site_label_3
_geom_angle
O1 C1 C7 127.27(12)
O1 C1 C2 122.29(11)
C7 C1 C2 110.44(10)
C3 C2 C19 116.33(11)
C3 C2 C8 117.51(11)
C19 C2 C8 102.14(10)
C3 C2 C1 98.87(10)
C19 C2 C1 111.08(10)
C8 C2 C1 111.20(10)
C9 C8 C13 121.47(12)
C9 C8 C2 128.47(12)
C13 C8 C2 110.04(11)
C8 C9 C10 118.29(13)
C8 C9 H9 120.9
C10 C9 H9 120.9
C11 C10 C9 120.64(14)
C11 C10 H10 119.7
C9 C10 H10 119.7
C12 C11 C10 120.96(14)
C12 C11 H11 119.5
C10 C11 H11 119.5
C11 C12 C13 118.94(14)
C11 C12 H12 120.5
C13 C12 H12 120.5
C12 C13 C8 119.69(13)
C12 C13 C14 131.47(13)
C8 C13 C14 108.85(12)
C15 C14 C19 119.54(13)
C15 C14 C13 131.75(13)
C19 C14 C13 108.71(12)
C16 C15 C14 118.89(14)
C16 C15 H15 120.6
C14 C15 H15 120.6
C17 C16 C15 121.06(14)
C17 C16 H16 119.5
C15 C16 H16 119.5
C16 C17 C18 120.59(14)
C16 C17 H17 119.7
C18 C17 H17 119.7
C19 C18 C17 118.35(14)
C19 C18 H18 120.8
C17 C18 H18 120.8
C18 C19 C14 121.57(13)
C18 C19 C2 128.20(12)
C14 C19 C2 110.21(11)
C4 C3 C6 94.89(11)
C4 C3 C2 154.20(12)
C6 C3 C2 110.87(11)
C3 C4 C20 137.37(12)
C3 C4 C5 92.00(10)
C20 C4 C5 130.51(11)
C21 C20 C25 119.33(12)
C21 C20 C4 120.37(12)
C25 C20 C4 120.28(12)
C22 C21 C20 119.84(13)
C22 C21 H21 120.1
C20 C21 H21 120.1
C23 C22 C21 120.41(13)
C23 C22 H22 119.8
C21 C22 H22 119.8
C24 C23 C22 120.28(13)
C24 C23 H23 119.9
C22 C23 H23 119.9
C23 C24 C25 119.99(13)
C23 C24 H24 120.0
C25 C24 H24 120.0
C24 C25 C20 120.13(13)
C24 C25 H25 119.9
C20 C25 H25 119.9
C26 C5 C37 102.75(10)
C26 C5 C6 118.75(10)
C37 C5 C6 120.61(10)
C26 C5 C4 115.46(10)
C37 C5 C4 117.18(10)
C6 C5 C4 82.23(9)
C27 C26 C31 121.27(12)
C27 C26 C5 128.42(12)
C31 C26 C5 110.23(11)
C26 C27 C28 118.60(12)
C26 C27 H27 120.7
C28 C27 H27 120.7
C27 C28 C29 120.37(13)
C27 C28 H28 119.8
C29 C28 H28 119.8
C30 C29 C28 121.20(13)
C30 C29 H29 119.4
C28 C29 H29 119.4
C29 C30 C31 118.45(12)
C29 C30 H30 120.8
C31 C30 H30 120.8
C30 C31 C26 120.04(12)
C30 C31 C32 131.63(12)
C26 C31 C32 108.31(11)
C33 C32 C37 119.91(12)
C33 C32 C31 131.44(12)
C37 C32 C31 108.62(11)
C34 C33 C32 118.62(13)
C34 C33 H33 120.7
C32 C33 H33 120.7
C33 C34 C35 121.20(13)
C33 C34 H34 119.4
C35 C34 H34 119.4
C34 C35 C36 120.42(13)
C34 C35 H35 119.8
C36 C35 H35 119.8
C37 C36 C35 118.63(13)
C37 C36 H36 120.7
C35 C36 H36 120.7
C36 C37 C32 121.22(12)
C36 C37 C5 128.82(12)
C32 C37 C5 109.81(11)
C7 C6 C3 115.37(11)
C7 C6 C5 153.62(12)
C3 C6 C5 90.86(10)
C6 C7 C38 129.77(12)
C6 C7 C1 104.40(11)
C38 C7 C1 125.79(11)
C43 C38 C39 118.33(12)
C43 C38 C7 122.23(12)
C39 C38 C7 119.43(12)
C40 C39 C38 120.71(13)
C40 C39 H39 119.6
C38 C39 H39 119.6
C39 C40 C41 120.41(13)
C39 C40 H40 119.8
C41 C40 H40 119.8
C42 C41 C40 119.50(13)
C42 C41 H41 120.3
C40 C41 H41 120.3
C41 C42 C43 120.48(14)
C41 C42 H42 119.8
C43 C42 H42 119.8
C42 C43 C38 120.57(14)
C42 C43 H43 119.7
C38 C43 H43 119.7

loop_
_geom_bond_atom_site_label_1
_geom_bond_atom_site_label_2
_geom_bond_distance
O1 C1 1.2148(16)
C1 C7 1.4982(17)
C1 C2 1.5901(18)
C2 C3 1.4930(17)
C2 C19 1.5198(18)
C2 C8 1.5213(17)
C8 C9 1.3781(19)
C8 C13 1.3987(19)
C9 C10 1.395(2)
C9 H9 0.9500
C10 C11 1.389(2)
C10 H10 0.9500
C11 C12 1.380(2)
C11 H11 0.9500
C12 C13 1.3961(19)
C12 H12 0.9500
C13 C14 1.466(2)
C14 C15 1.395(2)
C14 C19 1.3977(19)
C15 C16 1.386(2)
C15 H15 0.9500
C16 C17 1.384(2)
C16 H16 0.9500
C17 C18 1.394(2)
C17 H17 0.9500
C18 C19 1.380(2)
C18 H18 0.9500
C3 C4 1.3613(18)
C3 C6 1.4181(18)
C4 C20 1.4487(18)
C4 C5 1.5689(17)
C20 C21 1.3963(19)
C20 C25 1.3992(19)
C21 C22 1.383(2)
C21 H21 0.9500
C22 C23 1.383(2)
C22 H22 0.9500
C23 C24 1.380(2)
C23 H23 0.9500
C24 C25 1.385(2)
C24 H24 0.9500
C25 H25 0.9500
C5 C26 1.5096(18)
C5 C37 1.5165(17)
C5 C6 1.5450(17)
C26 C27 1.3804(19)
C26 C31 1.4006(18)
C27 C28 1.3901(19)
C27 H27 0.9500
C28 C29 1.391(2)
C28 H28 0.9500
C29 C30 1.390(2)
C29 H29 0.9500
C30 C31 1.3911(19)
C30 H30 0.9500
C31 C32 1.4765(19)
C32 C33 1.3941(19)
C32 C37 1.4017(18)
C33 C34 1.386(2)
C33 H33 0.9500
C34 C35 1.390(2)
C34 H34 0.9500
C35 C36 1.3911(19)
C35 H35 0.9500
C36 C37 1.3811(19)
C36 H36 0.9500
C6 C7 1.3560(18)
C7 C38 1.4665(18)
C38 C43 1.3963(19)
C38 C39 1.3986(19)
C39 C40 1.3830(19)
C39 H39 0.9500
C40 C41 1.384(2)
C40 H40 0.9500
C41 C42 1.383(2)
C41 H41 0.9500
C42 C43 1.386(2)
C42 H42 0.9500
C43 H43 0.9500

loop_
_geom_torsion_atom_site_label_1
_geom_torsion_atom_site_label_2
_geom_torsion_atom_site_label_3
_geom_torsion_atom_site_label_4
_geom_torsion
O1 C1 C2 C3 -179.55(12)
C7 C1 C2 C3 0.40(12)
O1 C1 C2 C19 -56.78(16)
C7 C1 C2 C19 123.17(11)
O1 C1 C2 C8 56.25(16)
C7 C1 C2 C8 -123.80(11)
C3 C2 C8 C9 -50.78(19)
C19 C2 C8 C9 -179.35(13)
C1 C2 C8 C9 62.09(17)
C3 C2 C8 C13 130.86(12)
C19 C2 C8 C13 2.29(14)
C1 C2 C8 C13 -116.27(12)
C13 C8 C9 C10 0.5(2)
C2 C8 C9 C10 -177.69(13)
C8 C9 C10 C11 -0.2(2)
C9 C10 C11 C12 -0.2(2)
C10 C11 C12 C13 0.3(2)
C11 C12 C13 C8 0.0(2)
C11 C12 C13 C14 179.57(14)
C9 C8 C13 C12 -0.4(2)
C2 C8 C13 C12 178.05(12)
C9 C8 C13 C14 179.93(12)
C2 C8 C13 C14 -1.58(15)
C12 C13 C14 C15 0.5(3)
C8 C13 C14 C15 -179.95(14)
C12 C13 C14 C19 -179.47(14)
C8 C13 C14 C19 0.10(15)
C19 C14 C15 C16 0.7(2)
C13 C14 C15 C16 -179.25(14)
C14 C15 C16 C17 -0.8(2)
C15 C16 C17 C18 0.2(2)
C16 C17 C18 C19 0.4(2)
C17 C18 C19 C14 -0.5(2)
C17 C18 C19 C2 177.68(13)
C15 C14 C19 C18 0.0(2)
C13 C14 C19 C18 179.92(12)
C15 C14 C19 C2 -178.54(12)
C13 C14 C19 C2 1.42(15)
C3 C2 C19 C18 50.08(19)
C8 C2 C19 C18 179.39(13)
C1 C2 C19 C18 -61.96(17)
C3 C2 C19 C14 -131.55(12)
C8 C2 C19 C14 -2.23(14)
C1 C2 C19 C14 116.42(12)
C19 C2 C3 C4 65.6(3)
C8 C2 C3 C4 -55.9(3)
C1 C2 C3 C4 -175.5(2)
C19 C2 C3 C6 -117.94(12)
C8 C2 C3 C6 120.57(12)
C1 C2 C3 C6 0.97(13)
C6 C3 C4 C20 -175.26(15)
C2 C3 C4 C20 1.4(4)
C6 C3 C4 C5 0.87(10)
C2 C3 C4 C5 177.6(3)
C3 C4 C20 C21 -166.20(15)
C5 C4 C20 C21 18.9(2)
C3 C4 C20 C25 15.4(2)
C5 C4 C20 C25 -159.46(13)
C25 C20 C21 C22 -0.8(2)
C4 C20 C21 C22 -179.20(13)
C20 C21 C22 C23 1.0(2)
C21 C22 C23 C24 -0.3(2)
C22 C23 C24 C25 -0.6(2)
C23 C24 C25 C20 0.8(2)
C21 C20 C25 C24 -0.1(2)
C4 C20 C25 C24 178.31(13)
C3 C4 C5 C26 -119.02(11)
C20 C4 C5 C26 57.53(17)
C3 C4 C5 C37 119.70(12)
C20 C4 C5 C37 -63.75(17)
C3 C4 C5 C6 -0.80(9)
C20 C4 C5 C6 175.75(13)
C37 C5 C26 C27 -178.05(12)
C6 C5 C26 C27 -42.03(18)
C4 C5 C26 C27 53.16(17)
C37 C5 C26 C31 5.37(13)
C6 C5 C26 C31 141.40(11)
C4 C5 C26 C31 -123.41(12)
C31 C26 C27 C28 2.32(19)
C5 C26 C27 C28 -173.92(12)
C26 C27 C28 C29 -0.33(19)
C27 C28 C29 C30 -1.6(2)
C28 C29 C30 C31 1.5(2)
C29 C30 C31 C26 0.50(19)
C29 C30 C31 C32 178.66(13)
C27 C26 C31 C30 -2.43(19)
C5 C26 C31 C30 174.43(11)
C27 C26 C31 C32 179.02(11)
C5 C26 C31 C32 -4.12(14)
C30 C31 C32 C33 0.7(2)
C26 C31 C32 C33 179.00(13)
C30 C31 C32 C37 -177.33(14)
C26 C31 C32 C37 0.99(14)
C37 C32 C33 C34 0.0(2)
C31 C32 C33 C34 -177.84(13)
C32 C33 C34 C35 -0.4(2)
C33 C34 C35 C36 0.6(2)
C34 C35 C36 C37 -0.5(2)
C35 C36 C37 C32 0.1(2)
C35 C36 C37 C5 175.17(13)
C33 C32 C37 C36 0.13(19)
C31 C32 C37 C36 178.41(12)
C33 C32 C37 C5 -175.76(12)
C31 C32 C37 C5 2.52(14)
C26 C5 C37 C36 179.78(13)
C6 C5 C37 C36 44.80(19)
C4 C5 C37 C36 -52.51(18)
C26 C5 C37 C32 -4.73(13)
C6 C5 C37 C32 -139.71(12)
C4 C5 C37 C32 122.98(12)
C4 C3 C6 C7 176.18(11)
C2 C3 C6 C7 -2.27(15)
C4 C3 C6 C5 -0.88(10)
C2 C3 C6 C5 -179.34(10)
C26 C5 C6 C7 -58.4(3)
C37 C5 C6 C7 69.7(3)
C4 C5 C6 C7 -173.3(2)
C26 C5 C6 C3 115.60(12)
C37 C5 C6 C3 -116.29(12)
C4 C5 C6 C3 0.77(9)
C3 C6 C7 C38 -175.39(12)
C5 C6 C7 C38 -2.0(3)
C3 C6 C7 C1 2.38(14)
C5 C6 C7 C1 175.8(2)
O1 C1 C7 C6 178.31(13)
C2 C1 C7 C6 -1.64(13)
O1 C1 C7 C38 -3.8(2)
C2 C1 C7 C38 176.24(11)
C6 C7 C38 C43 -174.30(14)
C1 C7 C38 C43 8.37(19)
C6 C7 C38 C39 7.0(2)
C1 C7 C38 C39 -170.33(12)
C43 C38 C39 C40 -0.12(19)
C7 C38 C39 C40 178.63(12)
C38 C39 C40 C41 -0.6(2)
C39 C40 C41 C42 0.7(2)
C40 C41 C42 C43 -0.1(2)
C41 C42 C43 C38 -0.6(2)
C39 C38 C43 C42 0.7(2)
C7 C38 C43 C42 -178.02(13)

loop_
_platon_squeeze_void_nr
_platon_squeeze_void_average_x
_platon_squeeze_void_average_y
_platon_squeeze_void_average_z
_platon_squeeze_void_volume
_platon_squeeze_void_count_electrons
_platon_squeeze_void_content
1 0.000 0.000 0.000 259 86 '2 (C H2 Cl2)'
2 0.500 0.500 0.500 259 86 '2 (C H2 Cl2)'

loop_
_cod_related_entry_id
_cod_related_entry_database
_cod_related_entry_code
1 ChemSpider 30659701
